data_4037862
loop_
_publ_author_name
'Trofymchuk, Serhii'
'Bugera, Maksym'
'Klipkov, Anton A.'
'Razhyk, Bohdan'
'Semenov, Sergey'
'Tarasenko, Karen'
'Starova, Viktoriia S.'
'Zaporozhets, Olga A.'
'Tananaiko, Oksana Y.'
'Alekseenko, Anatoliy N.'
'Pustovit, Yurii'
'Kiriakov, Oleksandr'
'Gerus, Igor I.'
'Tolmachev, Andrei A.'
'Mykhailiuk, Pavel K.'

_publ_section_title
;
 Deoxofluorination of (Hetero)aromatic Acids.
;
_journal_name_full 'The Journal of organic chemistry'
_journal_paper_doi 10.1021/acs.joc.9b03011
_journal_year 2020
_chemical_formula_sum 'C6 H11 Cl F3 N O2'
_chemical_formula_weight 221.61
_space_group_crystal_system monoclinic
_space_group_IT_number 14
_space_group_name_Hall '-P 2ybc'
_space_group_name_H-M_alt 'P 1 21/c 1'
_atom_sites_solution_hydrogens geom
_audit_creation_method SHELXL-2016/6
_cell_angle_alpha 90
_cell_angle_beta 99.556(14)
_cell_angle_gamma 90
_cell_formula_units_Z 4
_cell_length_a 12.5754(18)
_cell_length_b 7.6962(9)
_cell_length_c 10.3772(15)
_cell_measurement_reflns_used 1982
_cell_measurement_temperature 293(2)
_cell_measurement_theta_max 32.0027
_cell_measurement_theta_min 3.1089
_cell_volume 990.4(2)
_computing_structure_refinement 'SHELXL-2016/6 (Sheldrick, 2016)'
_diffrn_ambient_temperature 293(2)
_diffrn_detector_area_resol_mean 16.1827
_diffrn_measured_fraction_theta_full 0.954
_diffrn_measured_fraction_theta_max 0.967
_diffrn_measurement_device_type 'Xcalibur, Sapphire3'
_diffrn_measurement_method '\w scans'
_diffrn_radiation_type MoK\a
_diffrn_radiation_wavelength 0.71073
_diffrn_reflns_av_R_equivalents 0.0431
_diffrn_reflns_av_unetI/netI 0.0439
_diffrn_reflns_Laue_measured_fraction_full 0.954
_diffrn_reflns_Laue_measured_fraction_max 0.967
_diffrn_reflns_limit_h_max 17
_diffrn_reflns_limit_h_min -17
_diffrn_reflns_limit_k_max 10
_diffrn_reflns_limit_k_min -10
_diffrn_reflns_limit_l_max 14
_diffrn_reflns_limit_l_min -14
_diffrn_reflns_number 9132
_diffrn_reflns_point_group_measured_fraction_full 0.954
_diffrn_reflns_point_group_measured_fraction_max 0.967
_diffrn_reflns_theta_full 25.242
_diffrn_reflns_theta_max 29.999
_diffrn_reflns_theta_min 3.115
_diffrn_source 'Enhance (Mo) X-ray Source'
_exptl_absorpt_coefficient_mu 0.401
_exptl_absorpt_correction_T_max 1.00000
_exptl_absorpt_correction_T_min 0.81402
_exptl_absorpt_correction_type multi-scan
_exptl_absorpt_process_details
;
CrysAlis RED, Agilent Technologies,
Version 1.171.35.11 (release 16-05-2011 CrysAlis171 .NET)
(compiled May 16 2011,17:55:39)
Empirical absorption correction using spherical harmonics,
 implemented in SCALE3 ABSPACK scaling algorithm.
;
_exptl_crystal_colour colorless
_exptl_crystal_density_diffrn 1.486
_exptl_crystal_description plate
_exptl_crystal_F_000 456
_exptl_crystal_size_max 0.200
_exptl_crystal_size_mid 0.100
_exptl_crystal_size_min 0.050
_refine_diff_density_max 1.138
_refine_diff_density_min -0.281
_refine_diff_density_rms 0.128
_refine_ls_extinction_method none
_refine_ls_goodness_of_fit_ref 1.013
_refine_ls_hydrogen_treatment constr
_refine_ls_matrix_type full
_refine_ls_number_parameters 120
_refine_ls_number_reflns 2785
_refine_ls_number_restraints 0
_refine_ls_restrained_S_all 1.013
_refine_ls_R_factor_all 0.1260
_refine_ls_R_factor_gt 0.0840
_refine_ls_shift/su_max 0.000
_refine_ls_shift/su_mean 0.000
_refine_ls_structure_factor_coef Fsqd
_refine_ls_weighting_details 'w=1/[\s^2^(Fo^2^)+(0.1538P)^2^] where P=(Fo^2^+2Fc^2^)/3'
_refine_ls_weighting_scheme calc
_refine_ls_wR_factor_gt 0.2240
_refine_ls_wR_factor_ref 0.2528
_reflns_Friedel_coverage 0.000
_reflns_number_gt 1686
_reflns_number_total 2785
_reflns_threshold_expression 'I > 2\s(I)'
_cod_data_source_file jo9b03011_si_001.cif
_cod_data_source_block t123
_cod_original_sg_symbol_H-M 'P 21/c'
_cod_database_code 4037862
_shelx_shelxl_version_number 2016/6
_shelx_space_group_comment
;
The symmetry employed for this shelxl refinement is uniquely defined
by the following loop, which should always be used as a source of
symmetry information in preference to the above space-group names.
They are only intended as comments.
;
_shelx_estimated_absorpt_t_min 0.924
_shelx_estimated_absorpt_t_max 0.980

loop_
_space_group_symop_operation_xyz
'x, y, z'
'-x, y+1/2, -z+1/2'
'-x, -y, -z'
'x, -y-1/2, z-1/2'

loop_
_atom_site_label
_atom_site_type_symbol
_atom_site_fract_x
_atom_site_fract_y
_atom_site_fract_z
_atom_site_U_iso_or_equiv
_atom_site_adp_type
_atom_site_occupancy
_atom_site_site_symmetry_order
_atom_site_calc_flag
_atom_site_refinement_flags_posn
_atom_site_refinement_flags_adp
Cl1 Cl -0.00864(7) 0.73159(11) 0.41020(8) 0.0546(3) Uani 1 1 d . .
F1 F 0.4691(3) 0.2513(5) 0.7586(5) 0.1256(15) Uani 1 1 d . .
F2 F 0.4736(2) 0.3128(5) 0.9561(4) 0.1084(11) Uani 1 1 d . .
F3 F 0.4039(2) 0.0781(3) 0.8852(4) 0.1091(12) Uani 1 1 d . .
O1 O 0.2484(2) 0.4001(4) 1.0228(3) 0.0722(8) Uani 1 1 d . .
O2 O 0.1716(2) 0.1760(3) 0.9074(3) 0.0607(7) Uani 1 1 d . .
H2O H 0.134307 0.173510 0.965196 0.091 Uiso 1 1 calc R U
N1 N 0.1146(2) 0.8836(4) 0.6795(3) 0.0532(7) Uani 1 1 d . .
H1NC H 0.082280 0.834536 0.605650 0.080 Uiso 1 1 calc R U
H1NB H 0.124256 0.996327 0.666064 0.080 Uiso 1 1 calc R U
H1NA H 0.073602 0.870528 0.740999 0.080 Uiso 1 1 calc R U
C1 C 0.2389(3) 0.3060(4) 0.9278(3) 0.0475(7) Uani 1 1 d . .
C2 C 0.3041(2) 0.3296(4) 0.8192(3) 0.0478(7) Uani 1 1 d . .
H2 H 0.265881 0.271725 0.740906 0.057 Uiso 1 1 calc R U
C3 C 0.3167(3) 0.5213(4) 0.7870(4) 0.0536(8) Uani 1 1 d . .
H3B H 0.351381 0.581540 0.864841 0.064 Uiso 1 1 calc R U
H3A H 0.362985 0.531481 0.721352 0.064 Uiso 1 1 calc R U
C4 C 0.2094(3) 0.6076(4) 0.7369(4) 0.0525(8) Uani 1 1 d . .
H4B H 0.179183 0.558002 0.652876 0.063 Uiso 1 1 calc R U
H4A H 0.159768 0.584221 0.797058 0.063 Uiso 1 1 calc R U
C5 C 0.2205(3) 0.7996(5) 0.7225(4) 0.0626(10) Uani 1 1 d . .
H5B H 0.253746 0.848772 0.805584 0.075 Uiso 1 1 calc R U
H5A H 0.267355 0.823261 0.659186 0.075 Uiso 1 1 calc R U
C6 C 0.4131(3) 0.2457(5) 0.8552(5) 0.0682(11) Uani 1 1 d . .

loop_
_atom_site_aniso_label
_atom_site_aniso_U_11
_atom_site_aniso_U_22
_atom_site_aniso_U_33
_atom_site_aniso_U_23
_atom_site_aniso_U_13
_atom_site_aniso_U_12
Cl1 0.0615(6) 0.0549(5) 0.0501(5) -0.0028(3) 0.0171(4) -0.0020(3)
F1 0.083(2) 0.152(3) 0.156(3) 0.007(2) 0.061(2) 0.0483(19)
F2 0.0610(16) 0.106(2) 0.142(3) -0.028(2) -0.0337(16) 0.0137(15)
F3 0.0789(18) 0.0597(14) 0.182(3) -0.0022(17) 0.0010(19) 0.0217(13)
O1 0.091(2) 0.0682(16) 0.0615(16) -0.0208(13) 0.0247(14) -0.0136(14)
O2 0.0698(16) 0.0574(14) 0.0591(15) -0.0061(12) 0.0235(12) -0.0121(12)
N1 0.0653(17) 0.0425(13) 0.0522(16) 0.0061(12) 0.0106(13) -0.0010(12)
C1 0.0538(18) 0.0446(15) 0.0438(17) -0.0004(13) 0.0072(13) 0.0078(13)
C2 0.0431(15) 0.0480(16) 0.0528(17) -0.0080(14) 0.0089(13) 0.0008(12)
C3 0.0444(16) 0.0519(17) 0.066(2) 0.0034(15) 0.0144(14) -0.0043(13)
C4 0.0528(18) 0.0433(15) 0.061(2) 0.0032(14) 0.0075(15) -0.0031(13)
C5 0.056(2) 0.0532(18) 0.076(3) 0.0115(17) 0.0028(17) -0.0110(16)
C6 0.051(2) 0.060(2) 0.093(3) -0.009(2) 0.011(2) 0.0064(15)

loop_
_atom_type_symbol
_atom_type_description
_atom_type_scat_dispersion_real
_atom_type_scat_dispersion_imag
_atom_type_scat_source
C C 0.0033 0.0016 'International Tables Vol C Tables 4.2.6.8 and 6.1.1.4'
H H 0.0000 0.0000 'International Tables Vol C Tables 4.2.6.8 and 6.1.1.4'
N N 0.0061 0.0033 'International Tables Vol C Tables 4.2.6.8 and 6.1.1.4'
O O 0.0106 0.0060 'International Tables Vol C Tables 4.2.6.8 and 6.1.1.4'
F F 0.0171 0.0103 'International Tables Vol C Tables 4.2.6.8 and 6.1.1.4'
Cl Cl 0.1484 0.1585 'International Tables Vol C Tables 4.2.6.8 and 6.1.1.4'

loop_
_geom_angle_atom_site_label_1
_geom_angle_atom_site_label_2
_geom_angle_atom_site_label_3
_geom_angle
O1 C1 O2 124.3(3)
O1 C1 C2 122.8(3)
O2 C1 C2 112.9(3)
C6 C2 C1 110.4(3)
C6 C2 C3 110.2(3)
C1 C2 C3 111.6(3)
C4 C3 C2 112.3(3)
C5 C4 C3 112.0(3)
N1 C5 C4 111.6(3)
F2 C6 F1 106.6(4)
F2 C6 F3 105.0(4)
F1 C6 F3 106.7(3)
F2 C6 C2 114.7(3)
F1 C6 C2 112.1(4)
F3 C6 C2 111.1(3)

loop_
_geom_bond_atom_site_label_1
_geom_bond_atom_site_label_2
_geom_bond_distance
F1 C6 1.317(6)
F2 C6 1.295(5)
F3 C6 1.336(5)
O1 C1 1.213(4)
O2 C1 1.305(4)
N1 C5 1.481(5)
C1 C2 1.510(4)
C2 C6 1.506(5)
C2 C3 1.527(4)
C3 C4 1.516(5)
C4 C5 1.494(4)

loop_
_geom_hbond_atom_site_label_D
_geom_hbond_atom_site_label_H
_geom_hbond_atom_site_label_A
_geom_hbond_distance_DH
_geom_hbond_distance_HA
_geom_hbond_distance_DA
_geom_hbond_angle_DHA
_geom_hbond_site_symmetry_A
N1 H1NA Cl1 0.89 2.32 3.186(3) 165.0 4_576
N1 H1NC Cl1 0.89 2.30 3.185(3) 174.8 .
O2 H2O Cl1 0.82 2.25 3.041(3) 163.3 2_546

loop_
_geom_torsion_atom_site_label_1
_geom_torsion_atom_site_label_2
_geom_torsion_atom_site_label_3
_geom_torsion_atom_site_label_4
_geom_torsion
O1 C1 C2 C6 83.0(4)
O2 C1 C2 C6 -97.7(3)
O1 C1 C2 C3 -40.0(5)
O2 C1 C2 C3 139.4(3)
C6 C2 C3 C4 174.2(3)
C1 C2 C3 C4 -62.7(4)
C2 C3 C4 C5 172.4(3)
C3 C4 C5 N1 -177.3(3)
C1 C2 C6 F2 -63.4(5)
C3 C2 C6 F2 60.4(5)
C1 C2 C6 F1 174.9(3)
C3 C2 C6 F1 -61.4(4)
C1 C2 C6 F3 55.5(4)
C3 C2 C6 F3 179.3(4)
